data_4336638
loop_
_publ_author_name
'Abhijeet K. Chaudhari'
'Sanjog S. Nagarkar'
'Biplab Joarder'
'Soumya Mukherjee'
'Sujit K. Ghosh'

_publ_section_title
;
 Structural Dynamism and Controlled Chemical Blocking/Unblocking of Active
 Coordination Space of a Soft Porous Crystal
;
_journal_name_full 'Inorganic Chemistry'
_journal_page_first 12784
_journal_page_last 12789
_journal_paper_doi 10.1021/ic402058f
_journal_volume 52
_journal_year 2013
_chemical_formula_sum 'C54 H38 Cd3 O20'
_chemical_formula_weight 1344.04
_chemical_name_systematic
; 
 ? 
;
_space_group_IT_number 13
_symmetry_cell_setting monoclinic
_symmetry_space_group_name_Hall '-P 2yc'
_symmetry_space_group_name_H-M 'P 1 2/c 1'
_atom_sites_solution_hydrogens geom
_atom_sites_solution_primary direct
_atom_sites_solution_secondary difmap
_audit_creation_method SHELXL-97
_cell_angle_alpha 90.00
_cell_angle_beta 97.359(2)
_cell_angle_gamma 90.00
_cell_formula_units_Z 2
_cell_length_a 15.777(2)
_cell_length_b 10.6187(15)
_cell_length_c 18.958(3)
_cell_measurement_temperature 200(2)
_cell_volume 3149.9(8)
_computing_cell_refinement 'Bruker SMART'
_computing_data_collection 'Bruker SMART'
_computing_data_reduction 'Bruker SAINT'
_computing_molecular_graphics 'Bruker SHELXTL'
_computing_publication_material 'Bruker SHELXTL'
_computing_structure_refinement 'SHELXL-97 (Sheldrick, 1997)'
_computing_structure_solution 'SHELXS-97 (Sheldrick, 1990)'
_diffrn_ambient_temperature 200(2)
_diffrn_measured_fraction_theta_full 0.987
_diffrn_measured_fraction_theta_max 0.987
_diffrn_radiation_monochromator graphite
_diffrn_radiation_source 'fine-focus sealed tube'
_diffrn_radiation_type MoK\a
_diffrn_radiation_wavelength 0.71073
_diffrn_reflns_av_R_equivalents 0.0878
_diffrn_reflns_av_sigmaI/netI 0.1029
_diffrn_reflns_limit_h_max 21
_diffrn_reflns_limit_h_min -20
_diffrn_reflns_limit_k_max 14
_diffrn_reflns_limit_k_min -14
_diffrn_reflns_limit_l_max 25
_diffrn_reflns_limit_l_min -23
_diffrn_reflns_number 30454
_diffrn_reflns_theta_full 28.51
_diffrn_reflns_theta_max 28.51
_diffrn_reflns_theta_min 1.30
_exptl_absorpt_coefficient_mu 1.069
_exptl_absorpt_correction_T_max 0.9006
_exptl_absorpt_correction_T_min 0.8824
_exptl_absorpt_correction_type multi-scan
_exptl_absorpt_process_details 'multi-scan absorption correction'
_exptl_crystal_colour Colourless
_exptl_crystal_density_diffrn 1.417
_exptl_crystal_description Block
_exptl_crystal_F_000 1332
_exptl_crystal_size_max 0.12
_exptl_crystal_size_mid 0.10
_exptl_crystal_size_min 0.10
_platon_squeeze_details
;
The SQUEEZE routine of the program PLATON was used
in order to eliminate the contribution of disordered solvents molecules,
thereby a final model based only on the ordered part of the crystal structure
was obtained.

The SQUEEZE routine suggested that
a total potential solvent area volume of 974.7 Ang^3^[31.0% of cell volume],
and a void electron population of 235 per cell.

Refinement after the SQUEEZE routine gave significantly improved R values.
[R values before SQUEEZE]
R1 = 0.0757 for >2sigma(I) data
R1 = 0.1454, wR2 = 0.2555, GooF = S = 1.000 for all data
( 7909 data and 0 restraint / 385 parameters)
;
_refine_diff_density_max 1.256
_refine_diff_density_min -1.199
_refine_diff_density_rms 0.219
_refine_ls_extinction_method none
_refine_ls_goodness_of_fit_ref 0.694
_refine_ls_hydrogen_treatment constr
_refine_ls_matrix_type full
_refine_ls_number_parameters 348
_refine_ls_number_reflns 7909
_refine_ls_number_restraints 0
_refine_ls_restrained_S_all 0.694
_refine_ls_R_factor_all 0.1072
_refine_ls_R_factor_gt 0.0565
_refine_ls_shift/su_max 0.001
_refine_ls_shift/su_mean 0.000
_refine_ls_structure_factor_coef Fsqd
_refine_ls_weighting_details 'calc w=1/[\s^2^(Fo^2^)+(0.1389P)^2^+6.4112P] where P=(Fo^2^+2Fc^2^)/3'
_refine_ls_weighting_scheme calc
_refine_ls_wR_factor_gt 0.1532
_refine_ls_wR_factor_ref 0.1803
_reflns_number_gt 4230
_reflns_number_total 7909
_reflns_threshold_expression >2sigma(I)
_cod_data_source_file ic402058f_si_002.cif
_cod_data_source_block Compound1_ACTN
_cod_original_cell_volume 3149.8(8)
_cod_original_sg_symbol_H-M 'P 2/c'
_cod_database_code 4336638

loop_
_symmetry_equiv_pos_as_xyz
'x, y, z'
'-x, y, -z+1/2'
'-x, -y, -z'
'x, -y, z-1/2'

loop_
_atom_site_label
_atom_site_type_symbol
_atom_site_fract_x
_atom_site_fract_y
_atom_site_fract_z
_atom_site_U_iso_or_equiv
_atom_site_adp_type
_atom_site_occupancy
_atom_site_symmetry_multiplicity
_atom_site_calc_flag
_atom_site_refinement_flags
C1 C 0.8852(4) 0.5460(7) 0.3912(3) 0.0440(16) Uani 1 1 d .
C2 C 0.8043(4) 0.6133(7) 0.3718(3) 0.0450(17) Uani 1 1 d .
C3 C 0.7595(4) 0.5994(7) 0.3039(3) 0.0449(16) Uani 1 1 d .
H3 H 0.7814 0.5469 0.2713 0.054 Uiso 1 1 calc R
C4 C 0.6827(4) 0.6624(7) 0.2838(3) 0.0470(16) Uani 1 1 d .
H4 H 0.6531 0.6519 0.2385 0.056 Uiso 1 1 calc R
C5 C 0.6517(4) 0.7407(7) 0.3326(4) 0.0504(17) Uani 1 1 d .
C6 C 0.6937(4) 0.7557(8) 0.4012(4) 0.062(2) Uani 1 1 d .
H6 H 0.6715 0.8080 0.4336 0.074 Uiso 1 1 calc R
C7 C 0.7685(4) 0.6917(8) 0.4197(3) 0.061(2) Uani 1 1 d .
H7 H 0.7965 0.7005 0.4657 0.074 Uiso 1 1 calc R
C8 C 0.5508(4) 0.9068(7) 0.3393(3) 0.0441(16) Uani 1 1 d .
C9 C 0.4779(4) 0.9088(7) 0.3711(3) 0.0457(16) Uani 1 1 d .
H10 H 0.4457 0.8363 0.3749 0.055 Uiso 1 1 calc R
C10 C 0.4540(4) 1.0232(7) 0.3974(3) 0.0430(15) Uani 1 1 d .
C11 C 0.5005(3) 1.1327(7) 0.3941(3) 0.0439(16) Uani 1 1 d .
H11 H 0.4836 1.2077 0.4135 0.053 Uiso 1 1 calc R
C12 C 0.5731(4) 1.1260(8) 0.3607(3) 0.0509(19) Uani 1 1 d .
C13 C 0.6003(4) 1.0144(7) 0.3319(4) 0.0499(18) Uani 1 1 d .
H13 H 0.6489 1.0116 0.3089 0.060 Uiso 1 1 calc R
C14 C 0.3157(4) 0.9493(7) 0.4144(4) 0.0538(19) Uani 1 1 d .
C15 C 0.2946(4) 0.8689(9) 0.4665(4) 0.064(2) Uani 1 1 d .
H26 H 0.3241 0.8726 0.5122 0.077 Uiso 1 1 calc R
C16 C 0.2295(4) 0.7828(8) 0.4504(4) 0.060(2) Uani 1 1 d .
H25 H 0.2134 0.7315 0.4862 0.072 Uiso 1 1 calc R
C17 C 0.1883(4) 0.7717(7) 0.3828(3) 0.0441(15) Uani 1 1 d .
C18 C 0.2118(5) 0.8491(8) 0.3287(4) 0.063(2) Uani 1 1 d .
H23 H 0.1858 0.8400 0.2822 0.075 Uiso 1 1 calc R
C19 C 0.2754(5) 0.9410(8) 0.3459(4) 0.065(2) Uani 1 1 d .
H22 H 0.2900 0.9957 0.3111 0.078 Uiso 1 1 calc R
C20 C 0.6756(4) 1.2498(8) 0.3086(4) 0.059(2) Uani 1 1 d .
C21 C 0.7618(5) 1.2408(7) 0.3306(4) 0.0536(18) Uani 1 1 d .
H15 H 0.7814 1.2197 0.3774 0.064 Uiso 1 1 calc R
C22 C 0.8194(4) 1.2631(7) 0.2827(3) 0.0458(16) Uani 1 1 d .
H16 H 0.8778 1.2588 0.2976 0.055 Uiso 1 1 calc R
C23 C 0.7902(4) 1.2915(7) 0.2129(3) 0.0464(17) Uani 1 1 d .
C24 C 0.7034(4) 1.2948(8) 0.1896(4) 0.060(2) Uani 1 1 d .
H18 H 0.6837 1.3103 0.1420 0.072 Uiso 1 1 calc R
C25 C 0.6450(4) 1.2741(9) 0.2392(4) 0.073(3) Uani 1 1 d .
H19 H 0.5865 1.2771 0.2247 0.087 Uiso 1 1 calc R
C26 C 0.8513(3) 1.3269(6) 0.1621(3) 0.0377(14) Uani 1 1 d .
C27 C 1.1203(4) 0.6737(7) 0.3647(4) 0.0495(17) Uani 1 1 d .
O1 O 0.9228(2) 0.4948(4) 0.3443(2) 0.0440(11) Uani 1 1 d .
O2 O 0.9185(3) 0.5422(5) 0.4553(2) 0.0512(12) Uani 1 1 d .
O3 O 1.0706(2) 0.3517(4) 0.3127(2) 0.0427(10) Uani 1 1 d .
O4 O 1.0941(3) 0.6164(5) 0.4177(2) 0.0517(12) Uani 1 1 d .
O5 O 1.0935(3) 0.6539(5) 0.3005(2) 0.0585(13) Uani 1 1 d .
O6 O 1.1721(3) 0.3350(5) 0.4033(2) 0.0521(13) Uani 1 1 d .
O7 O 0.9681(4) 0.2642(6) 0.4701(3) 0.089(2) Uani 1 1 d .
O8 O 0.5719(3) 0.7941(5) 0.3096(2) 0.0562(13) Uani 1 1 d .
O9 O 0.3813(3) 1.0377(5) 0.4319(3) 0.0606(14) Uani 1 1 d .
O10 O 0.6180(3) 1.2388(6) 0.3581(3) 0.0746(18) Uani 1 1 d .
Cd1 Cd 1.0000 0.51467(7) 0.2500 0.03941(19) Uani 1 2 d S
Cd2 Cd 1.04196(2) 0.42083(5) 0.42627(2) 0.03708(15) Uani 1 1 d .

loop_
_atom_site_aniso_label
_atom_site_aniso_U_11
_atom_site_aniso_U_22
_atom_site_aniso_U_33
_atom_site_aniso_U_23
_atom_site_aniso_U_13
_atom_site_aniso_U_12
C1 0.024(3) 0.084(5) 0.025(3) 0.001(3) 0.007(2) -0.001(3)
C2 0.024(3) 0.085(5) 0.027(3) 0.006(3) 0.006(2) 0.010(3)
C3 0.030(3) 0.084(5) 0.021(3) 0.002(3) 0.004(2) 0.012(3)
C4 0.035(3) 0.077(5) 0.029(3) 0.000(3) 0.006(2) 0.010(3)
C5 0.027(3) 0.079(5) 0.043(4) -0.002(4) -0.001(3) 0.015(3)
C6 0.037(3) 0.108(7) 0.039(4) -0.013(4) -0.002(3) 0.028(4)
C7 0.051(4) 0.110(6) 0.021(3) -0.008(4) -0.001(3) 0.036(4)
C8 0.028(3) 0.075(5) 0.028(3) 0.001(3) -0.003(2) 0.012(3)
C9 0.041(3) 0.061(5) 0.035(3) 0.005(3) 0.006(3) -0.001(3)
C10 0.024(3) 0.069(4) 0.037(3) 0.008(3) 0.008(2) -0.005(3)
C11 0.022(3) 0.083(5) 0.028(3) -0.003(3) 0.006(2) -0.002(3)
C12 0.026(3) 0.099(6) 0.030(3) -0.012(3) 0.013(2) -0.017(3)
C13 0.023(3) 0.081(5) 0.046(4) -0.015(4) 0.009(3) -0.001(3)
C14 0.033(3) 0.074(5) 0.060(5) -0.013(4) 0.028(3) -0.011(3)
C15 0.032(3) 0.114(7) 0.045(4) 0.011(4) 0.004(3) -0.019(4)
C16 0.038(3) 0.097(6) 0.048(4) 0.009(4) 0.016(3) -0.016(4)
C17 0.035(3) 0.068(4) 0.033(3) 0.000(3) 0.016(3) -0.005(3)
C18 0.066(5) 0.090(6) 0.035(4) -0.003(4) 0.014(3) -0.023(4)
C19 0.073(5) 0.092(6) 0.035(4) -0.003(4) 0.025(4) -0.028(5)
C20 0.049(4) 0.093(6) 0.043(4) -0.022(4) 0.032(3) -0.033(4)
C21 0.058(4) 0.074(5) 0.032(3) -0.001(3) 0.019(3) -0.014(4)
C22 0.035(3) 0.061(4) 0.042(4) 0.000(3) 0.012(3) -0.013(3)
C23 0.030(3) 0.079(5) 0.032(3) -0.011(3) 0.011(3) -0.018(3)
C24 0.032(3) 0.116(7) 0.033(3) -0.013(4) 0.005(3) -0.020(4)
C25 0.028(3) 0.150(8) 0.044(4) -0.032(5) 0.018(3) -0.035(4)
C26 0.024(2) 0.061(4) 0.031(3) -0.005(3) 0.012(2) -0.009(3)
C27 0.041(3) 0.070(5) 0.043(4) -0.001(3) 0.026(3) -0.003(3)
O1 0.0219(18) 0.083(3) 0.029(2) -0.002(2) 0.0097(16) 0.001(2)
O2 0.027(2) 0.102(4) 0.026(2) -0.002(2) 0.0075(17) 0.017(2)
O3 0.0217(18) 0.070(3) 0.038(2) -0.003(2) 0.0099(16) 0.0059(19)
O4 0.045(3) 0.071(3) 0.042(3) -0.004(2) 0.018(2) -0.013(2)
O5 0.053(3) 0.086(4) 0.041(3) -0.009(3) 0.020(2) -0.025(3)
O6 0.030(2) 0.100(4) 0.027(2) 0.007(2) 0.0081(17) 0.016(2)
O7 0.106(5) 0.086(4) 0.089(4) -0.001(4) 0.072(4) -0.019(4)
O8 0.035(2) 0.084(4) 0.044(3) -0.013(3) -0.012(2) 0.025(2)
O9 0.040(3) 0.078(3) 0.072(4) -0.021(3) 0.036(2) -0.019(2)
O10 0.068(3) 0.105(4) 0.062(3) -0.035(3) 0.049(3) -0.041(3)
Cd1 0.0237(3) 0.0704(5) 0.0252(3) 0.000 0.0071(2) 0.000
Cd2 0.01806(19) 0.0688(3) 0.0256(2) 0.0016(2) 0.00755(15) 0.00440(19)

loop_
_atom_type_symbol
_atom_type_description
_atom_type_scat_dispersion_real
_atom_type_scat_dispersion_imag
_atom_type_scat_source
C C 0.0033 0.0016 'International Tables Vol C Tables 4.2.6.8 and 6.1.1.4'
H H 0.0000 0.0000 'International Tables Vol C Tables 4.2.6.8 and 6.1.1.4'
O O 0.0106 0.0060 'International Tables Vol C Tables 4.2.6.8 and 6.1.1.4'
Cd Cd -0.8075 1.2024 'International Tables Vol C Tables 4.2.6.8 and 6.1.1.4'

loop_
_geom_angle_atom_site_label_1
_geom_angle_atom_site_label_2
_geom_angle_atom_site_label_3
_geom_angle
_geom_angle_site_symmetry_1
_geom_angle_site_symmetry_3
O2 C1 O1 119.6(6) . .
O2 C1 C2 119.9(6) . .
O1 C1 C2 120.5(5) . .
C3 C2 C7 117.5(6) . .
C3 C2 C1 120.1(6) . .
C7 C2 C1 122.4(6) . .
C2 C3 C4 121.5(6) . .
C2 C3 H3 119.3 . .
C4 C3 H3 119.3 . .
C5 C4 C3 118.5(6) . .
C5 C4 H4 120.8 . .
C3 C4 H4 120.8 . .
C4 C5 C6 121.9(6) . .
C4 C5 O8 114.8(6) . .
C6 C5 O8 123.1(6) . .
C5 C6 C7 118.4(6) . .
C5 C6 H6 120.8 . .
C7 C6 H6 120.8 . .
C6 C7 C2 122.3(6) . .
C6 C7 H7 118.8 . .
C2 C7 H7 118.8 . .
C9 C8 O8 116.9(6) . .
C9 C8 C13 122.9(7) . .
O8 C8 C13 120.0(6) . .
C8 C9 C10 117.1(6) . .
C8 C9 H10 121.4 . .
C10 C9 H10 121.4 . .
C11 C10 C9 123.6(6) . .
C11 C10 O9 113.6(6) . .
C9 C10 O9 122.8(6) . .
C12 C11 C10 117.0(7) . .
C12 C11 H11 121.5 . .
C10 C11 H11 121.5 . .
C11 C12 O10 115.2(7) . .
C11 C12 C13 122.6(7) . .
O10 C12 C13 122.2(5) . .
C8 C13 C12 116.8(6) . .
C8 C13 H13 121.6 . .
C12 C13 H13 121.6 . .
C19 C14 C15 120.8(7) . .
C19 C14 O9 120.3(7) . .
C15 C14 O9 118.9(7) . .
C16 C15 C14 119.6(7) . .
C16 C15 H26 120.2 . .
C14 C15 H26 120.2 . .
C15 C16 C17 121.0(7) . .
C15 C16 H25 119.5 . .
C17 C16 H25 119.5 . .
C16 C17 C18 119.8(7) . .
C16 C17 C27 120.9(6) . 1_455
C18 C17 C27 119.2(6) . 1_455
C17 C18 C19 119.1(7) . .
C17 C18 H23 120.4 . .
C19 C18 H23 120.4 . .
C14 C19 C18 119.5(7) . .
C14 C19 H22 120.2 . .
C18 C19 H22 120.2 . .
C25 C20 C21 121.2(6) . .
C25 C20 O10 119.0(7) . .
C21 C20 O10 119.7(7) . .
C20 C21 C22 119.8(7) . .
C20 C21 H15 120.1 . .
C22 C21 H15 120.1 . .
C23 C22 C21 120.0(6) . .
C23 C22 H16 120.0 . .
C21 C22 H16 120.0 . .
C22 C23 C24 120.5(6) . .
C22 C23 C26 120.7(5) . .
C24 C23 C26 118.8(6) . .
C25 C24 C23 119.0(6) . .
C25 C24 H18 120.5 . .
C23 C24 H18 120.5 . .
C20 C25 C24 119.3(6) . .
C20 C25 H19 120.3 . .
C24 C25 H19 120.3 . .
O6 C26 O3 120.0(5) 2_765 2_765
O6 C26 C23 121.5(5) 2_765 .
O3 C26 C23 118.5(5) 2_765 .
O6 C26 Cd2 59.4(3) 2_765 2_765
O3 C26 Cd2 61.0(3) 2_765 2_765
C23 C26 Cd2 173.0(5) . 2_765
O5 C27 O4 125.2(6) . .
O5 C27 C17 118.7(6) . 1_655
O4 C27 C17 116.1(6) . 1_655
C1 O1 Cd1 149.1(5) . .
C1 O1 Cd2 94.8(3) . .
Cd1 O1 Cd2 94.84(13) . .
C1 O2 Cd2 165.6(5) . 3_766
C1 O2 Cd2 92.6(4) . .
Cd2 O2 Cd2 100.69(15) 3_766 .
C26 O3 Cd1 136.1(4) 2_745 .
C26 O3 Cd2 90.6(3) 2_745 .
Cd1 O3 Cd2 95.73(15) . .
C27 O4 Cd2 130.5(5) . .
C27 O5 Cd1 130.8(4) . .
C26 O6 Cd2 93.3(3) 2_745 .
C8 O8 C5 118.6(5) . .
C14 O9 C10 116.0(5) . .
C12 O10 C20 118.2(5) . .
O5 Cd1 O5 96.4(3) . 2_755
O5 Cd1 O1 96.59(16) . .
O5 Cd1 O1 90.44(16) 2_755 .
O5 Cd1 O1 90.44(16) . 2_755
O5 Cd1 O1 96.59(16) 2_755 2_755
O1 Cd1 O1 169.5(2) . 2_755
O5 Cd1 O3 91.55(18) . .
O5 Cd1 O3 167.03(16) 2_755 .
O1 Cd1 O3 78.41(14) . .
O1 Cd1 O3 93.60(15) 2_755 .
O5 Cd1 O3 167.03(16) . 2_755
O5 Cd1 O3 91.55(18) 2_755 2_755
O1 Cd1 O3 93.60(15) . 2_755
O1 Cd1 O3 78.41(15) 2_755 2_755
O3 Cd1 O3 82.7(2) . 2_755
O5 Cd1 Cd2 75.00(13) . .
O5 Cd1 Cd2 129.94(11) 2_755 .
O1 Cd1 Cd2 43.86(10) . .
O1 Cd1 Cd2 131.93(10) 2_755 .
O3 Cd1 Cd2 42.88(10) . .
O3 Cd1 Cd2 107.53(11) 2_755 .
O5 Cd1 Cd2 129.94(11) . 2_755
O5 Cd1 Cd2 75.00(13) 2_755 2_755
O1 Cd1 Cd2 131.93(10) . 2_755
O1 Cd1 Cd2 43.86(10) 2_755 2_755
O3 Cd1 Cd2 107.54(11) . 2_755
O3 Cd1 Cd2 42.88(10) 2_755 2_755
Cd2 Cd1 Cd2 146.61(3) . 2_755
O7 Cd2 O4 157.14(19) . .
O7 Cd2 O2 81.6(2) . 3_766
O4 Cd2 O2 81.70(18) . 3_766
O7 Cd2 O6 106.8(2) . .
O4 Cd2 O6 90.50(18) . .
O2 Cd2 O6 96.57(14) 3_766 .
O7 Cd2 O3 105.91(19) . .
O4 Cd2 O3 96.12(16) . .
O2 Cd2 O3 152.21(14) 3_766 .
O6 Cd2 O3 55.66(14) . .
O7 Cd2 O1 94.6(2) . .
O4 Cd2 O1 85.13(17) . .
O2 Cd2 O1 132.01(14) 3_766 .
O6 Cd2 O1 129.59(13) . .
O3 Cd2 O1 74.90(13) . .
O7 Cd2 O2 80.9(2) . .
O4 Cd2 O2 80.76(17) . .
O2 Cd2 O2 79.32(15) 3_766 .
O6 Cd2 O2 170.77(18) . .
O3 Cd2 O2 127.92(13) . .
O1 Cd2 O2 53.02(13) . .
O7 Cd2 C26 110.4(2) . 2_745
O4 Cd2 C26 91.92(18) . 2_745
O2 Cd2 C26 123.84(16) 3_766 2_745
O6 Cd2 C26 27.39(15) . 2_745
O3 Cd2 C26 28.37(15) . 2_745
O1 Cd2 C26 102.46(15) . 2_745
O2 Cd2 C26 154.69(16) . 2_745
O7 Cd2 Cd1 121.60(18) . .
O4 Cd2 Cd1 72.04(12) . .
O2 Cd2 Cd1 153.04(14) 3_766 .
O6 Cd2 Cd1 89.79(10) . .
O3 Cd2 Cd1 41.39(11) . .
O1 Cd2 Cd1 41.30(9) . .
O2 Cd2 Cd1 90.34(10) . .
C26 Cd2 Cd1 64.38(12) 2_745 .

loop_
_geom_bond_atom_site_label_1
_geom_bond_atom_site_label_2
_geom_bond_distance
_geom_bond_site_symmetry_2
C1 O2 1.260(7) .
C1 O1 1.255(7) .
C1 C2 1.468(8) .
C2 C3 1.395(8) .
C2 C7 1.403(9) .
C3 C4 1.393(8) .
C3 H3 0.9300 .
C4 C5 1.380(9) .
C4 H4 0.9300 .
C5 C6 1.391(9) .
C5 O8 1.398(7) .
C6 C7 1.368(9) .
C6 H6 0.9300 .
C7 H7 0.9300 .
C8 C9 1.365(8) .
C8 O8 1.381(8) .
C8 C13 1.401(10) .
C9 C10 1.384(10) .
C9 H10 0.9300 .
C10 C11 1.380(9) .
C10 O9 1.401(7) .
C11 C12 1.380(7) .
C11 H11 0.9300 .
C12 O10 1.395(9) .
C12 C13 1.395(10) .
C13 H13 0.9300 .
C14 C19 1.375(11) .
C14 C15 1.378(10) .
C14 O9 1.405(8) .
C15 C16 1.379(10) .
C15 H26 0.9300 .
C16 C17 1.366(9) .
C16 H25 0.9300 .
C17 C18 1.400(9) .
C17 C27 1.503(9) 1_455
C18 C19 1.406(11) .
C18 H23 0.9300 .
C19 H22 0.9300 .
C20 C25 1.366(10) .
C20 C21 1.374(10) .
C20 O10 1.393(7) .
C21 C22 1.385(8) .
C21 H15 0.9300 .
C22 C23 1.378(9) .
C22 H16 0.9300 .
C23 C24 1.385(8) .
C23 C26 1.495(8) .
C24 C25 1.415(8) .
C24 H18 0.9300 .
C25 H19 0.9300 .
C26 O6 1.250(7) 2_765
C26 O3 1.289(6) 2_765
C26 Cd2 2.712(5) 2_765
C27 O5 1.254(8) .
C27 O4 1.287(7) .
C27 C17 1.502(9) 1_655
O1 Cd1 2.297(4) .
O1 Cd2 2.412(4) .
O2 Cd2 2.287(4) 3_766
O2 Cd2 2.456(4) .
O3 C26 1.289(6) 2_745
O3 Cd1 2.305(4) .
O3 Cd2 2.372(4) .
O4 Cd2 2.247(5) .
O5 Cd1 2.217(5) .
O6 C26 1.250(7) 2_745
O6 Cd2 2.337(4) .
O7 Cd2 2.250(5) .
Cd1 O5 2.217(5) 2_755
Cd1 O1 2.298(4) 2_755
Cd1 O3 2.305(4) 2_755
Cd1 Cd2 3.4685(6) .
Cd1 Cd2 3.4685(6) 2_755
Cd2 O2 2.287(4) 3_766
Cd2 C26 2.712(5) 2_745

loop_
_platon_squeeze_void_nr
_platon_squeeze_void_average_x
_platon_squeeze_void_average_y
_platon_squeeze_void_average_z
_platon_squeeze_void_volume
_platon_squeeze_void_count_electrons
_platon_squeeze_void_content
1 0.186 0.250 -0.039 261 118 ' '
2 0.814 0.750 -0.018 261 118 ' '
